data_1514189
loop_
_publ_author_name
'Barilli, Amelia'
'Atzeri, Corrado'
'Bassanetti, Irene'
'Ingoglia, Filippo'
'Dall'asta, Valeria'
'Bussolati, Ovidio'
'Maffini, Monica'
'Mucchino, Claudio'
'Marchio, Luciano'

_publ_section_title
;
 Oxidative stress induced by copper and iron complexes with
 8-hydroxyquinoline derivatives causes paraptotic death of HeLa cancer
 cells.
;
_journal_issue 4
_journal_name_full 'Molecular pharmaceutics'
_journal_page_first 1151
_journal_paper_doi 10.1021/mp400592n
_journal_volume 11
_journal_year 2014
_chemical_formula_moiety 'C17 H15 N O2'
_chemical_formula_sum 'C17 H15 N O2'
_chemical_formula_weight 265.30
_chemical_name_systematic
;
 ?
;
_space_group_IT_number 14
_symmetry_cell_setting monoclinic
_symmetry_space_group_name_Hall '-P 2yn'
_symmetry_space_group_name_H-M 'P 1 21/n 1'
_atom_sites_solution_hydrogens geom
_atom_sites_solution_primary direct
_atom_sites_solution_secondary difmap
_audit_creation_method SHELXL-97
_cell_angle_alpha 90.000(5)
_cell_angle_beta 99.739(2)
_cell_angle_gamma 90.000(5)
_cell_formula_units_Z 4
_cell_length_a 9.952(1)
_cell_length_b 13.391(2)
_cell_length_c 10.197(1)
_cell_measurement_reflns_used 9685
_cell_measurement_temperature 293(2)
_cell_measurement_theta_max 26.53
_cell_measurement_theta_min 2.53
_cell_volume 1339.3(3)
_computing_cell_refinement Saint
_computing_data_collection Smart
_computing_data_reduction Saint
_computing_structure_refinement 'SHELXL-97 (Sheldrick, 1997)'
_computing_structure_solution Sir2004
_diffrn_ambient_temperature 293(2)
_diffrn_measured_fraction_theta_full 0.997
_diffrn_measured_fraction_theta_max 0.997
_diffrn_measurement_device_type 'Bruker Smart APEXII CCD'
_diffrn_measurement_method 'theta & omega scan'
_diffrn_radiation_monochromator graphite
_diffrn_radiation_source 'fine-focus sealed tube'
_diffrn_radiation_type MoK\a
_diffrn_radiation_wavelength 0.71073
_diffrn_reflns_av_R_equivalents 0.0394
_diffrn_reflns_av_sigmaI/netI 0.0260
_diffrn_reflns_limit_h_max 12
_diffrn_reflns_limit_h_min -12
_diffrn_reflns_limit_k_max 16
_diffrn_reflns_limit_k_min -16
_diffrn_reflns_limit_l_max 12
_diffrn_reflns_limit_l_min -12
_diffrn_reflns_number 16184
_diffrn_reflns_theta_full 26.53
_diffrn_reflns_theta_max 26.53
_diffrn_reflns_theta_min 2.53
_diffrn_standards_decay_% none
_exptl_absorpt_coefficient_mu 0.086
_exptl_absorpt_correction_T_max 1.000
_exptl_absorpt_correction_T_min 0.867
_exptl_absorpt_correction_type multi-scan
_exptl_absorpt_process_details SADABS
_exptl_crystal_colour colorless
_exptl_crystal_density_diffrn 1.316
_exptl_crystal_density_method 'not measured'
_exptl_crystal_description block
_exptl_crystal_F_000 560
_exptl_crystal_size_max 0.34
_exptl_crystal_size_mid 0.20
_exptl_crystal_size_min 0.11
_refine_diff_density_max 0.265
_refine_diff_density_min -0.145
_refine_diff_density_rms 0.032
_refine_ls_extinction_method none
_refine_ls_goodness_of_fit_ref 1.007
_refine_ls_hydrogen_treatment mixed
_refine_ls_matrix_type full
_refine_ls_number_parameters 189
_refine_ls_number_reflns 2777
_refine_ls_number_restraints 0
_refine_ls_restrained_S_all 1.007
_refine_ls_R_factor_all 0.0560
_refine_ls_R_factor_gt 0.0399
_refine_ls_shift/su_max 0.000
_refine_ls_shift/su_mean 0.000
_refine_ls_structure_factor_coef Fsqd
_refine_ls_weighting_details 'calc w=1/[\s^2^(Fo^2^)+(0.0550P)^2^+0.2642P] where P=(Fo^2^+2Fc^2^)/3'
_refine_ls_weighting_scheme calc
_refine_ls_wR_factor_gt 0.1037
_refine_ls_wR_factor_ref 0.1146
_reflns_number_gt 2059
_reflns_number_total 2777
_reflns_threshold_expression >2sigma(I)
_cod_data_source_file mp400592n_si_002.cif
_cod_data_source_block ca50ce
_cod_depositor_comments
;
The following automatic conversions were performed:

'_symmetry_cell_setting' value 'Monoclinic' changed to 'monoclinic'
according to
/usr/data/users/saulius/automatic-downloads/rss-feeds/ACS/lib/dictionaries/cif_core.dic
dictionary named 'cif_core.dic' version 2.4.2 from 2011-04-26.

Automatic conversion script
Id: cif_fix_values 2281 2013-09-26 08:29:07Z andrius 

 Adding full bibliography for
 ./tmp-cod-update-bibliographies-17022/cifs/1514189.cif.
;
_cod_original_sg_symbol_H-M P21/n
_cod_database_code 1514189

loop_
_symmetry_equiv_pos_as_xyz
'x, y, z'
'-x+1/2, y+1/2, -z+1/2'
'-x, -y, -z'
'x-1/2, -y-1/2, z-1/2'

loop_
_atom_site_label
_atom_site_type_symbol
_atom_site_fract_x
_atom_site_fract_y
_atom_site_fract_z
_atom_site_U_iso_or_equiv
_atom_site_adp_type
_atom_site_occupancy
_atom_site_symmetry_multiplicity
_atom_site_calc_flag
_atom_site_refinement_flags
O1 O 0.07449(11) 0.02391(10) -0.10820(12) 0.0558(3) Uani 1 1 d .
O2 O 0.12331(11) 0.11909(9) 0.14008(11) 0.0518(3) Uani 1 1 d .
C9 C 0.30591(14) 0.05492(11) -0.12111(13) 0.0374(3) Uani 1 1 d .
C12 C 0.28803(14) 0.23008(11) 0.26386(15) 0.0390(3) Uani 1 1 d .
N1 N 0.30033(12) 0.13667(9) -0.03996(11) 0.0389(3) Uani 1 1 d .
C7 C 0.19466(17) -0.09149(12) -0.22766(15) 0.0486(4) Uani 1 1 d .
H7 H 0.1183 -0.1324 -0.2467 0.058 Uiso 1 1 calc R
C17 C 0.20534(15) 0.14599(11) 0.25714(14) 0.0389(3) Uani 1 1 d .
C8 C 0.18863(15) -0.00645(12) -0.15363(14) 0.0417(4) Uani 1 1 d .
C4 C 0.42471(15) 0.02868(11) -0.17236(14) 0.0400(3) Uani 1 1 d .
C13 C 0.36971(16) 0.25124(13) 0.38585(16) 0.0511(4) Uani 1 1 d .
H13 H 0.4273 0.3064 0.3928 0.061 Uiso 1 1 calc R
C16 C 0.19987(18) 0.08817(12) 0.36847(17) 0.0506(4) Uani 1 1 d .
H16 H 0.1417 0.0334 0.3627 0.061 Uiso 1 1 calc R
C2 C 0.53133(16) 0.17360(12) -0.06244(16) 0.0468(4) Uani 1 1 d .
H2 H 0.6059 0.2160 -0.0421 0.056 Uiso 1 1 calc R
C11 C 0.28754(17) 0.29845(11) 0.14666(16) 0.0474(4) Uani 1 1 d .
H11A H 0.2867 0.3670 0.1774 0.057 Uiso 1 1 calc R
H11B H 0.2039 0.2876 0.0841 0.057 Uiso 1 1 calc R
C3 C 0.53867(16) 0.09259(13) -0.13995(15) 0.0472(4) Uani 1 1 d .
H3 H 0.6188 0.0788 -0.1720 0.057 Uiso 1 1 calc R
C1 C 0.40980(15) 0.19378(11) -0.01216(14) 0.0404(3) Uani 1 1 d .
C10 C 0.40793(16) 0.28527(12) 0.07334(16) 0.0480(4) Uani 1 1 d .
H10A H 0.4116 0.3434 0.0173 0.058 Uiso 1 1 calc R
H10B H 0.4907 0.2852 0.1391 0.058 Uiso 1 1 calc R
C15 C 0.2806(2) 0.11168(14) 0.48793(18) 0.0614(5) Uani 1 1 d .
H15 H 0.2766 0.0729 0.5629 0.074 Uiso 1 1 calc R
C14 C 0.36711(18) 0.19237(15) 0.49646(18) 0.0615(5) Uani 1 1 d .
H14 H 0.4236 0.2072 0.5764 0.074 Uiso 1 1 calc R
C5 C 0.42669(17) -0.05807(12) -0.24989(15) 0.0481(4) Uani 1 1 d .
H5 H 0.5046 -0.0749 -0.2840 0.058 Uiso 1 1 calc R
C6 C 0.31402(18) -0.11737(12) -0.27480(16) 0.0512(4) Uani 1 1 d .
H6 H 0.3165 -0.1758 -0.3237 0.061 Uiso 1 1 calc R
H11 H 0.012(2) -0.0272(16) -0.121(2) 0.082(7) Uiso 1 1 d .
H21 H 0.171(2) 0.1278(16) 0.066(2) 0.090(7) Uiso 1 1 d .

loop_
_atom_site_aniso_label
_atom_site_aniso_U_11
_atom_site_aniso_U_22
_atom_site_aniso_U_33
_atom_site_aniso_U_23
_atom_site_aniso_U_13
_atom_site_aniso_U_12
O1 0.0419(7) 0.0632(8) 0.0655(8) -0.0228(6) 0.0187(5) -0.0147(6)
O2 0.0480(6) 0.0636(8) 0.0450(6) -0.0118(5) 0.0112(5) -0.0191(5)
C9 0.0381(8) 0.0417(8) 0.0327(7) 0.0022(6) 0.0069(6) 0.0005(6)
C12 0.0370(8) 0.0356(8) 0.0458(8) -0.0056(6) 0.0111(6) 0.0008(6)
N1 0.0370(7) 0.0419(7) 0.0388(7) 0.0000(5) 0.0091(5) -0.0025(5)
C7 0.0493(9) 0.0499(9) 0.0459(9) -0.0074(7) 0.0064(7) -0.0061(7)
C17 0.0388(8) 0.0381(8) 0.0405(8) -0.0059(6) 0.0088(6) 0.0006(6)
C8 0.0385(8) 0.0486(9) 0.0389(8) -0.0028(6) 0.0091(6) -0.0019(7)
C4 0.0390(8) 0.0463(8) 0.0353(7) 0.0069(6) 0.0084(6) 0.0042(6)
C13 0.0435(9) 0.0534(10) 0.0565(10) -0.0154(8) 0.0085(7) -0.0045(7)
C16 0.0598(10) 0.0378(8) 0.0565(10) 0.0028(7) 0.0166(8) 0.0012(7)
C2 0.0414(9) 0.0509(9) 0.0502(9) 0.0057(7) 0.0134(7) -0.0090(7)
C11 0.0522(10) 0.0351(8) 0.0571(10) -0.0010(7) 0.0156(8) -0.0012(7)
C3 0.0386(8) 0.0581(10) 0.0479(9) 0.0076(8) 0.0156(7) 0.0018(7)
C1 0.0390(8) 0.0425(8) 0.0401(8) 0.0063(6) 0.0080(6) -0.0035(6)
C10 0.0495(9) 0.0435(9) 0.0528(9) 0.0015(7) 0.0143(7) -0.0112(7)
C15 0.0709(12) 0.0637(12) 0.0490(10) 0.0133(8) 0.0086(9) 0.0156(10)
C14 0.0531(11) 0.0797(13) 0.0484(10) -0.0075(9) -0.0014(8) 0.0086(9)
C5 0.0472(9) 0.0559(10) 0.0423(8) 0.0000(7) 0.0105(7) 0.0108(7)
C6 0.0592(10) 0.0481(9) 0.0457(9) -0.0081(7) 0.0068(8) 0.0070(8)

loop_
_atom_type_symbol
_atom_type_description
_atom_type_scat_dispersion_real
_atom_type_scat_dispersion_imag
_atom_type_scat_source
C C 0.0033 0.0016 'International Tables Vol C Tables 4.2.6.8 and 6.1.1.4'
H H 0.0000 0.0000 'International Tables Vol C Tables 4.2.6.8 and 6.1.1.4'
N N 0.0061 0.0033 'International Tables Vol C Tables 4.2.6.8 and 6.1.1.4'
O O 0.0106 0.0060 'International Tables Vol C Tables 4.2.6.8 and 6.1.1.4'

loop_
_geom_angle_atom_site_label_1
_geom_angle_atom_site_label_2
_geom_angle_atom_site_label_3
_geom_angle
C8 O1 H11 108.0(14)
C17 O2 H21 110.5(13)
N1 C9 C4 122.65(13)
N1 C9 C8 118.99(12)
C4 C9 C8 118.35(13)
C17 C12 C13 117.35(14)
C17 C12 C11 122.11(13)
C13 C12 C11 120.50(14)
C1 N1 C9 118.20(12)
C8 C7 C6 120.88(15)
C8 C7 H7 119.6
C6 C7 H7 119.6
O2 C17 C16 117.77(13)
O2 C17 C12 120.97(13)
C16 C17 C12 121.23(14)
O1 C8 C7 123.51(14)
O1 C8 C9 116.65(13)
C7 C8 C9 119.85(14)
C5 C4 C3 122.95(14)
C5 C4 C9 120.29(14)
C3 C4 C9 116.76(14)
C14 C13 C12 121.60(16)
C14 C13 H13 119.2
C12 C13 H13 119.2
C15 C16 C17 120.00(16)
C15 C16 H16 120.0
C17 C16 H16 120.0
C3 C2 C1 119.90(14)
C3 C2 H2 120.0
C1 C2 H2 120.0
C12 C11 C10 114.92(13)
C12 C11 H11A 108.5
C10 C11 H11A 108.5
C12 C11 H11B 108.5
C10 C11 H11B 108.5
H11A C11 H11B 107.5
C2 C3 C4 120.12(14)
C2 C3 H3 119.9
C4 C3 H3 119.9
N1 C1 C2 122.33(14)
N1 C1 C10 120.30(13)
C2 C1 C10 117.36(13)
C1 C10 C11 117.74(12)
C1 C10 H10A 107.9
C11 C10 H10A 107.9
C1 C10 H10B 107.9
C11 C10 H10B 107.9
H10A C10 H10B 107.2
C14 C15 C16 120.05(17)
C14 C15 H15 120.0
C16 C15 H15 120.0
C15 C14 C13 119.69(16)
C15 C14 H14 120.2
C13 C14 H14 120.2
C6 C5 C4 119.78(15)
C6 C5 H5 120.1
C4 C5 H5 120.1
C5 C6 C7 120.77(15)
C5 C6 H6 119.6
C7 C6 H6 119.6

loop_
_geom_bond_atom_site_label_1
_geom_bond_atom_site_label_2
_geom_bond_distance
O1 C8 1.3595(18)
O1 H11 0.92(2)
O2 C17 1.3753(17)
O2 H21 0.97(2)
C9 N1 1.3790(18)
C9 C4 1.415(2)
C9 C8 1.420(2)
C12 C17 1.390(2)
C12 C13 1.395(2)
C12 C11 1.505(2)
N1 C1 1.3220(18)
C7 C8 1.373(2)
C7 C6 1.398(2)
C7 H7 0.9300
C17 C16 1.383(2)
C4 C5 1.407(2)
C4 C3 1.415(2)
C13 C14 1.380(2)
C13 H13 0.9300
C16 C15 1.378(2)
C16 H16 0.9300
C2 C3 1.351(2)
C2 C1 1.417(2)
C2 H2 0.9300
C11 C10 1.526(2)
C11 H11A 0.9700
C11 H11B 0.9700
C3 H3 0.9300
C1 C10 1.506(2)
C10 H10A 0.9700
C10 H10B 0.9700
C15 C14 1.375(3)
C15 H15 0.9300
C14 H14 0.9300
C5 C6 1.362(2)
C5 H5 0.9300
C6 H6 0.9300
